data_4002368
loop_
_publ_author_name
'Afeworki, M.'
'Dorset, D.L.'
'Kennedy, G.J.'
'Strohmaier, K.G.'

_publ_section_title
;
 Synthesis and characterization of a new microporous material. 1.
 Structure of aluminophosphate EMM-3
;
_journal_name_full 'Chemistry of Materials (1,1989-)'
_journal_page_first 1697
_journal_page_last 1704
_journal_volume 18
_journal_year 2006
_chemical_formula_sum 'Al0.5 O2 P0.5'
_chemical_name_systematic 'Al (P O4)'
_space_group_IT_number 10
_symmetry_space_group_name_Hall '-P 2x'
_symmetry_space_group_name_H-M 'P 2/m 1 1'
_cell_angle_alpha 89.6565
_cell_angle_beta 90
_cell_angle_gamma 90
_cell_formula_units_Z 24
_cell_length_a 10.31317
_cell_length_b 12.69752
_cell_length_c 21.886
_cell_volume 2865.957
_citation_journal_id_ASTM CMATEX
_cod_data_source_file Afeworki_CMATEX_2006_830.cif
_cod_data_source_block Al0.5O2P0.5
_cod_original_sg_symbol_Hall '-P 2y (y,z,x)'
_cod_database_code 4002368

loop_
_symmetry_equiv_pos_as_xyz
x,y,z
x,-y,-z
-x,-y,-z
-x,y,z

loop_
_atom_site_label
_atom_site_type_symbol
_atom_site_fract_x
_atom_site_fract_y
_atom_site_fract_z
_atom_site_occupancy
_atom_site_U_iso_or_equiv
O4 O-2 0 0.7454 0.4179 1 0.0
O13 O-2 0.8573 0.1001 0.16663 1 0.0
P4 P+5 0 0.9457 0.66029 1 0.0
P1 P+5 0.7784 0.1322 0.11182 1 0.0
O10 O-2 0.3813 0.3856 0.13894 1 0.0
Al1 Al+3 0.2247 0.3744 0.1119 1 0.0
P5 P+5 0.7767 0 0.5 1 0.0
O2 O-2 0 0.7391 0.7734 1 0.0
O9 O-2 0.1196 0.4071 0.17172 1 0.0
O6 O-2 0 0.952 0.72943 1 0.0
O1 O-2 0 0.5584 0.73316 1 0.0
O11 O-2 0.8785 0.4039 0.53492 1 0.0
O7 O-2 0 0.943 0.3667 1 0.0
O5 O-2 0.195 0.755 0.91026 1 0.0
O14 O-2 0.6346 0.1171 0.1242 1 0.0
Al4 Al+3 0 0.8762 0.43411 1 0.0
Al5 Al+3 0.219 0.5 0.5 1 0.0
O8 O-2 0.1984 0.4528 0.05108 1 0.0
O3 O-2 0 0.5766 0.3683 1 0.0
P2 P+5 0 0.6216 0.79177 1 0.0
O12 O-2 0.8097 0.0611 0.057 1 0.0
O15 O-2 0.1348 0.0904 0.523 1 0.0
Al2 Al+3 0 0.5563 0.65436 1 0.0
P3 P+5 0 0.6292 0.4322 1 0.0
Al3 Al+3 0 0.8722 0.79486 1 0.0
